data_8100933
loop_
_publ_author_name
'Crisp, M. G.'
'Rendina, L. M.'
'Tiekink, E. R. T.'

_publ_section_title
;
Crystal structure of trans-bis(diethylhydroxyphosphine)diethylphosphinito
(iodo)platinum(II) triethylphosphineoxide solvate (1/1), 
[(Et~2~(OH)P)~2~(Et~2~PO)IPt] &#x00B7; Et~3~PO
;
_journal_issue 2
_journal_name_full 'Zeitschrift f\"ur Kristallographie - New Crystal Structures'
_journal_page_first 243
_journal_page_last 244
_journal_volume 216
_journal_year 2001
_chemical_formula_structural 'trans-[(Et2 (OH)P)2 (Et2 PO)IPt] . Et3 P=O'
_chemical_formula_sum 'C18 H42 I O4 P4 Pt'
_chemical_formula_weight 768.42
_space_group_IT_number 14
_symmetry_cell_setting monoclinic
_symmetry_space_group_name_Hall '-P 2yn'
_symmetry_space_group_name_H-M 'P 1 21/n 1'
_cell_angle_alpha 90
_cell_angle_beta 96.28(5)
_cell_angle_gamma 90
_cell_formula_units_Z 4
_cell_length_a 8.807(3)
_cell_length_b 20.89(1)
_cell_length_c 16.542(9)
_cell_measurement_temperature 173
_cell_volume 3025(2)
_diffrn_ambient_temperature 173
_exptl_crystal_density_diffrn 1.687
_cod_original_sg_symbol_H-M 'P 21/n'
_cod_database_code 8100933

loop_
_symmetry_equiv_pos_as_xyz
'  +x,  +y,  +z'
1/2-x,1/2+y,1/2-z
'  -x,  -y,  -z'
1/2+x,1/2-y,1/2+z

loop_
_atom_site_aniso_label
_atom_site_aniso_U_11
_atom_site_aniso_U_22
_atom_site_aniso_U_33
_atom_site_aniso_U_12
_atom_site_aniso_U_13
_atom_site_aniso_U_23
Pt 0.02037(8) 0.02455(9) 0.02330(8) 0.00271(9) 0.00307(6) -0.00177(8)
I(1) 0.0734(3) 0.0428(2) 0.0377(2) 0.0158(2) -0.0097(2) -0.0142(2)
P(1) 0.0252(6) 0.0318(8) 0.0248(6) 0.0056(5) 0.0068(5) 0.0009(5)
P(2) 0.0304(7) 0.0260(7) 0.0311(7) 0.0036(5) 0.0037(5) -0.0001(5)
P(3) 0.0245(6) 0.0287(7) 0.0244(6) 0.0025(6) 0.0046(5) -0.0026(5)
P(4) 0.050(1) 0.0368(9) 0.053(1) -0.0042(7) -0.0010(8) 0.0181(7)
O(1) 0.060(2) 0.032(2) 0.030(2) 0.016(2) -0.002(2) 0.001(2)
O(2) 0.046(2) 0.033(2) 0.025(2) 0.008(2) 0.000(2) 0.003(2)
O(3) 0.048(2) 0.024(2) 0.032(2) 0.004(2) 0.002(2) -0.003(1)
O(4) 0.052(2) 0.039(2) 0.062(3) -0.003(2) -0.003(2) 0.024(2)
C(1) 0.025(3) 0.050(3) 0.037(3) 0.007(3) -0.000(2) 0.009(3)
C(2) 0.021(3) 0.094(6) 0.059(4) 0.003(3) 0.006(3) 0.010(4)
C(3) 0.032(3) 0.045(3) 0.039(3) -0.000(2) 0.007(2) 0.004(3)
C(4) 0.038(3) 0.070(5) 0.064(4) -0.014(3) 0.019(3) 0.005(4)
C(5) 0.045(3) 0.044(3) 0.036(3) 0.016(3) 0.011(2) 0.001(3)
C(6) 0.041(4) 0.090(6) 0.071(5) 0.007(4) 0.014(3) -0.011(4)
C(7) 0.059(4) 0.031(3) 0.045(3) -0.006(3) 0.003(3) 0.004(3)
C(8) 0.048(4) 0.055(5) 0.118(6) -0.016(3) 0.029(4) -0.010(4)
C(9) 0.027(3) 0.045(3) 0.034(3) -0.007(3) -0.000(2) -0.004(3)
C(10) 0.034(3) 0.065(4) 0.064(4) -0.010(3) 0.007(3) 0.013(3)
C(11) 0.037(3) 0.038(3) 0.029(3) 0.000(2) 0.015(2) -0.001(2)
C(12) 0.038(3) 0.074(5) 0.051(4) 0.005(3) 0.027(3) 0.005(3)
C(13) 0.121(7) 0.055(5) 0.086(6) -0.010(5) 0.027(5) 0.002(4)
C(14) 0.102(7) 0.077(6) 0.125(8) 0.012(5) 0.026(6) -0.008(6)
C(15) 0.142(8) 0.050(5) 0.069(5) -0.026(5) -0.004(5) 0.022(4)
C(16) 0.169(9) 0.065(5) 0.057(5) -0.004(5) 0.043(5) 0.003(4)

loop_
_atom_site_label
_atom_site_fract_x
_atom_site_fract_y
_atom_site_fract_z
_atom_site_U_iso_or_equiv
_atom_site_occupancy
_atom_site_thermal_displace_type
_atom_site_calc_flag
_atom_site_calc_attached_atom
_atom_site_Wyckoff_symbol
_atom_site_symmetry_multiplicity
Pt 0.16291(2) 0.215179(9) 0.49356(1) 0.02269(4) 1.0 Uani ? ? e 4
I(1) 0.13090(5) 0.13717(2) 0.36329(2) 0.0525(1) 1.0 Uani ? ? e 4
P(1) 0.0637(1) 0.29679(6) 0.40793(7) 0.0270(3) 1.0 Uani ? ? e 4
P(2) 0.2528(1) 0.12641(6) 0.56817(8) 0.0291(3) 1.0 Uani ? ? e 4
P(3) 0.1949(1) 0.28083(6) 0.60192(7) 0.0257(3) 1.0 Uani ? ? e 4
P(4) 0.4176(2) -0.00578(8) 0.7912(1) 0.0473(5) 1.0 Uani ? ? e 4
O(1) 0.0493(4) 0.3639(2) 0.4468(2) 0.041(1) 1.0 Uani ? ? e 4
O(2) 0.2999(4) 0.1393(2) 0.6625(2) 0.035(1) 1.0 Uani ? ? e 4
O(3) 0.1494(4) 0.3515(2) 0.5868(2) 0.035(1) 1.0 Uani ? ? e 4
O(4) 0.4418(4) 0.0505(2) 0.7379(2) 0.052(1) 1.0 Uani ? ? e 4
C(1) -0.1285(5) 0.2789(3) 0.3612(3) 0.038(1) 1.0 Uani ? ? e 4
C(2) -0.2389(6) 0.2722(3) 0.4243(4) 0.058(2) 1.0 Uani ? ? e 4
C(3) 0.1695(6) 0.3120(3) 0.3215(3) 0.038(2) 1.0 Uani ? ? e 4
C(4) 0.3361(6) 0.3263(3) 0.3487(4) 0.056(2) 1.0 Uani ? ? e 4
C(5) 0.4208(6) 0.0904(3) 0.5340(3) 0.041(2) 1.0 Uani ? ? e 4
C(6) 0.5559(7) 0.1350(4) 0.5383(4) 0.067(2) 1.0 Uani ? ? e 4
C(7) 0.1172(7) 0.0607(3) 0.5660(3) 0.045(2) 1.0 Uani ? ? e 4
C(8) -0.0274(7) 0.0781(3) 0.5998(5) 0.072(3) 1.0 Uani ? ? e 4
C(9) 0.3929(5) 0.2846(3) 0.6468(3) 0.035(1) 1.0 Uani ? ? e 4
C(10) 0.4928(6) 0.3182(3) 0.5915(4) 0.054(2) 1.0 Uani ? ? e 4
C(11) 0.0872(6) 0.2557(2) 0.6826(3) 0.034(1) 1.0 Uani ? ? e 4
C(12) -0.0855(6) 0.2610(3) 0.6566(4) 0.053(2) 1.0 Uani ? ? e 4
C(13) 0.317(1) 0.0155(4) 0.8754(5) 0.086(3) 1.0 Uani ? ? e 4
C(14) 0.169(1) 0.0448(4) 0.8573(6) 0.100(4) 1.0 Uani ? ? e 4
C(15) 0.3012(9) -0.0653(3) 0.7388(4) 0.088(3) 1.0 Uani ? ? e 4
C(16) 0.363(1) -0.0938(4) 0.6640(4) 0.095(3) 1.0 Uani ? ? e 4
C(17) 0.595(1) -0.0511(5) 0.8183(6) 0.033(2) 0.500 Uiso ? ? e 4
C(17') 0.590(2) -0.0221(8) 0.866(1) 0.088(5) 0.500 Uiso ? ? e 4
C(18') 0.718(2) -0.0035(7) 0.8706(8) 0.055(3) 0.500 Uiso ? ? e 4
C(18) 0.730(2) -0.0133(8) 0.825(1) 0.085(5) 0.500 Uiso ? ? e 4
H(1) 0.0803 0.3700 0.5031 0.049 1.0 Uiso ? ? e 4
H(2) 0.3378 0.1053 0.6971 0.042 1.0 Uiso ? ? e 4
H(3) -0.1266 0.2399 0.3317 0.045 1.0 Uiso ? ? e 4
H(4) -0.1620 0.3126 0.3250 0.045 1.0 Uiso ? ? e 4
H(5) -0.1844 0.2740 0.4771 0.070 1.0 Uiso ? ? e 4
H(6) -0.3112 0.3061 0.4183 0.070 1.0 Uiso ? ? e 4
H(7) -0.2907 0.2324 0.4173 0.070 1.0 Uiso ? ? e 4
H(8) 0.1254 0.3476 0.2920 0.046 1.0 Uiso ? ? e 4
H(9) 0.1634 0.2753 0.2874 0.046 1.0 Uiso ? ? e 4
H(10) 0.3521 0.3269 0.4064 0.067 1.0 Uiso ? ? e 4
H(11) 0.3984 0.2941 0.3286 0.067 1.0 Uiso ? ? e 4
H(12) 0.3622 0.3668 0.3281 0.067 1.0 Uiso ? ? e 4
H(13) 0.3969 0.0771 0.4792 0.050 1.0 Uiso ? ? e 4
H(14) 0.4481 0.0541 0.5671 0.050 1.0 Uiso ? ? e 4
H(15) 0.5274 0.1733 0.5097 0.080 1.0 Uiso ? ? e 4
H(16) 0.6370 0.1149 0.5144 0.080 1.0 Uiso ? ? e 4
H(17) 0.5886 0.1448 0.5936 0.080 1.0 Uiso ? ? e 4
H(18) 0.1638 0.0263 0.5971 0.054 1.0 Uiso ? ? e 4
H(19) 0.0930 0.0474 0.5112 0.054 1.0 Uiso ? ? e 4
H(20) -0.0116 0.0769 0.6576 0.087 1.0 Uiso ? ? e 4
H(21) -0.1051 0.0484 0.5811 0.087 1.0 Uiso ? ? e 4
H(22) -0.0578 0.1199 0.5824 0.087 1.0 Uiso ? ? e 4
H(23) 0.3975 0.3073 0.6969 0.042 1.0 Uiso ? ? e 4
H(24) 0.4299 0.2423 0.6567 0.042 1.0 Uiso ? ? e 4
H(25) 0.5942 0.3208 0.6175 0.065 1.0 Uiso ? ? e 4
H(26) 0.4545 0.3602 0.5799 0.065 1.0 Uiso ? ? e 4
H(27) 0.4923 0.2948 0.5422 0.065 1.0 Uiso ? ? e 4
H(28) 0.1119 0.2125 0.6962 0.040 1.0 Uiso ? ? e 4
H(29) 0.1133 0.2821 0.7288 0.040 1.0 Uiso ? ? e 4
H(30) -0.1383 0.2634 0.7036 0.063 1.0 Uiso ? ? e 4
H(31) -0.1190 0.2244 0.6255 0.063 1.0 Uiso ? ? e 4
H(32) -0.1056 0.2985 0.6247 0.063 1.0 Uiso ? ? e 4
H(33) 0.3797 0.0446 0.9082 0.103 1.0 Uiso ? ? e 4
H(34) 0.3037 -0.0224 0.9054 0.103 1.0 Uiso ? ? e 4
H(35) 0.1692 0.0855 0.8829 0.120 1.0 Uiso ? ? e 4
H(36) 0.0938 0.0183 0.8769 0.120 1.0 Uiso ? ? e 4
H(37) 0.1478 0.0499 0.8001 0.120 1.0 Uiso ? ? e 4
H(38) 0.2888 -0.0992 0.7757 0.106 1.0 Uiso ? ? e 4
H(39) 0.2046 -0.0467 0.7218 0.106 1.0 Uiso ? ? e 4
H(40) 0.3466 -0.1387 0.6627 0.113 1.0 Uiso ? ? e 4
H(41) 0.3125 -0.0749 0.6162 0.113 1.0 Uiso ? ? e 4
H(42) 0.4698 -0.0854 0.6664 0.113 1.0 Uiso ? ? e 4

loop_
_geom_bond_atom_site_label_1
_geom_bond_atom_site_label_2
_geom_bond_distance
_geom_bond_site_symmetry_1
_geom_bond_site_symmetry_2
_geom_bond_publ_flag
Pt I(1) 2.692(1) . . ?
Pt P(1) 2.325(2) . . ?
Pt P(2) 2.319(2) . . ?
Pt P(3) 2.250(2) . . ?
P(1) O(1) 1.553(4) . . ?
P(1) C(1) 1.821(5) . . ?
P(1) C(3) 1.818(5) . . ?
P(2) O(2) 1.593(3) . . ?
P(2) C(5) 1.805(6) . . ?
P(2) C(7) 1.817(6) . . ?
P(3) O(3) 1.544(4) . . ?
P(3) C(9) 1.821(5) . . ?
P(3) C(11) 1.798(5) . . ?
P(4) O(4) 1.499(4) . . ?
P(4) C(13) 1.786(9) . . ?
P(4) C(15) 1.776(8) . . ?
P(4) C(17) 1.84(1) . . ?
P(4) C(17') 1.88(2) . . ?
O(1) H(1) 0.95 . . no
O(2) H(2) 0.95 . . no
C(1) C(2) 1.509(8) . . ?
C(1) H(3) 0.95 . . no
C(1) H(4) 0.95 . . no
C(2) H(5) 0.95 . . no
C(2) H(6) 0.95 . . no
C(2) H(7) 0.95 . . no
C(3) C(4) 1.517(7) . . ?
C(3) H(8) 0.95 . . no
C(3) H(9) 0.95 . . no
C(4) H(10) 0.95 . . no
C(4) H(11) 0.95 . . no
C(4) H(12) 0.95 . . no
C(5) C(6) 1.507(9) . . ?
C(5) H(13) 0.95 . . no
C(5) H(14) 0.95 . . no
C(6) H(15) 0.95 . . no
C(6) H(16) 0.95 . . no
C(6) H(17) 0.95 . . no
C(7) C(8) 1.491(9) . . ?
C(7) H(18) 0.95 . . no
C(7) H(19) 0.95 . . no
C(8) H(20) 0.95 . . no
C(8) H(21) 0.95 . . no
C(8) H(22) 0.95 . . no
C(9) C(10) 1.511(8) . . ?
C(9) H(23) 0.95 . . no
C(9) H(24) 0.95 . . no
C(10) H(25) 0.95 . . no
C(10) H(26) 0.95 . . no
C(10) H(27) 0.95 . . no
C(11) C(12) 1.539(7) . . ?
C(11) H(28) 0.95 . . no
C(11) H(29) 0.95 . . no
C(12) H(30) 0.95 . . no
C(12) H(31) 0.95 . . no
C(12) H(32) 0.95 . . no
C(13) C(14) 1.44(1) . . ?
C(13) H(33) 0.95 . . no
C(13) H(34) 0.95 . . no
C(14) H(35) 0.95 . . no
C(14) H(36) 0.95 . . no
C(14) H(37) 0.95 . . no
C(15) C(16) 1.53(1) . . ?
C(15) H(38) 0.95 . . no
C(15) H(39) 0.95 . . no
C(16) H(40) 0.95 . . no
C(16) H(41) 0.95 . . no
C(16) H(42) 0.95 . . no
C(17) C(17') 1.00(2) . . ?
C(17) C(18') 1.65(2) . . ?
C(17) C(18) 1.42(2) . . ?
C(17') C(18') 1.19(2) . . ?
C(17') C(18) 1.48(3) . . ?
C(18') C(18) 0.80(2) . . ?
